data_2009782
loop_
_publ_author_name
'Wang, J.-C.'
'Chou, L.-Y.'
'Hsien, W.-Y.'
'Liu, L.-K.'

_publ_section_title
;
 [Ir(dppm)~2~(O~2~)](C~4~N~3~)
;
_journal_issue 6
_journal_name_full 'Acta Crystallographica Section C'
_journal_page_first 879
_journal_page_last 882
_journal_paper_doi 10.1107/S0108270193010923
_journal_volume 50
_journal_year 1994
_chemical_formula_sum 'C54 H44 Ir N3 O2 P4'
_chemical_formula_weight 1083.07
_space_group_IT_number 2
_space_group_name_Hall '-P 1'
_space_group_name_H-M_alt 'P -1'
_symmetry_cell_setting triclinic
_symmetry_space_group_name_Hall '-P 1'
_symmetry_space_group_name_H-M 'P -1'
_atom_type_scat_source IntTabIV
_cell_angle_alpha 102.99(2)
_cell_angle_beta 102.47(2)
_cell_angle_gamma 103.06(2)
_cell_formula_units_Z 4
_cell_length_a 11.045(3)
_cell_length_b 21.031(3)
_cell_length_c 23.151(3)
_cell_measurement_reflns_used 22
_cell_measurement_temperature 298
_cell_measurement_theta_max 15.5
_cell_measurement_theta_min 9.5
_cell_volume 4898.9(19)
_diffrn_measurement_device 'Enraf-Nonius CAD-4'
_diffrn_measurement_method '\w/2 '
_diffrn_radiation_type MoK\a
_diffrn_radiation_wavelength 0.71073
_diffrn_reflns_av_R_equivalents 0.028
_diffrn_reflns_limit_h_max 10
_diffrn_reflns_limit_h_min 0
_diffrn_reflns_limit_k_max 20
_diffrn_reflns_limit_k_min -20
_diffrn_reflns_limit_l_max 22
_diffrn_reflns_limit_l_min -22
_diffrn_reflns_number 9784
_diffrn_reflns_theta_max 20
_diffrn_standards_decay_% -7.0
_diffrn_standards_interval_time 60
_diffrn_standards_number 3
_exptl_absorpt_coefficient_mu 2.88
_exptl_absorpt_correction_T_max 1.00
_exptl_absorpt_correction_T_min 0.847
_exptl_absorpt_correction_type 'empirical \y scan'
_exptl_crystal_colour Yellow
_exptl_crystal_density_diffrn 1.467
_exptl_crystal_description Irregular
_exptl_crystal_size_max 0.26
_exptl_crystal_size_mid 0.25
_exptl_crystal_size_min 0.19
_refine_diff_density_max 1.331
_refine_diff_density_min -1.457
_refine_ls_goodness_of_fit_obs 1.816
_refine_ls_hydrogen_treatment noref
_refine_ls_number_parameters 598
_refine_ls_number_reflns 5126
_refine_ls_R_factor_obs 0.057
_refine_ls_shift/esd_max 0.03
_refine_ls_structure_factor_coef F
_refine_ls_weighting_details 'w = 4F~o~^2^/[\s^2^(I) + 0.04F~o~^2^]'
_refine_ls_weighting_scheme calc
_refine_ls_wR_factor_obs 0.070
_reflns_number_observed 5126
_reflns_number_total 9141
_reflns_observed_criterion I>3\s(I)
_cod_data_source_file hu1055.cif
_cod_data_source_block hu1055_structure_1_of_1
_cod_depositor_comments
;
The following automatic conversions were performed:

'_refine_ls_weighting_scheme' value 'w = 4F~o~^2^/[\s^2^(I) +
0.04F~o~^2^]' was changed to 'calc'. New tag
'_refine_ls_weighting_details' was created. The value of the new tag
was set to 'w = 4F~o~^2^/[\s^2^(I) + 0.04F~o~^2^]'.

Automatic conversion script
Id: cif_fix_values 3143 2015-03-26 13:38:13Z robertas 
;
_cod_original_cell_volume 4902.(3)
_cod_original_formula_sum 'C54 H44 Ir1 N3 O2 P4'
_cod_database_code 2009782

loop_
_space_group_symop_id
_space_group_symop_operation_xyz
1 x,y,z
2 -x,-y,-z

loop_
_atom_site_label
_atom_site_fract_x
_atom_site_fract_y
_atom_site_fract_z
Ir1 .18182(8) .17403(4) .42458(4)
Ir2 .59348(8) .32020(4) .06763(4)
P1 .2516(5) .1978(3) .5322(2)
P2 .3523(5) .2726(3) .4648(2)
P3 .1566(5) .1518(3) .3180(2)
P4 .3045(5) .1038(3) .3957(2)
P5 .5471(5) .3016(3) -.0397(3)
P6 .6407(5) .2221(3) .0234(3)
P7 .8041(5) .3895(3) .0992(2)
P8 .6827(5) .3385(3) .1734(2)
O1 .0060(10) .1916(7) .4196(7)
O2 -.0060(10) .1213(7) .4159(6)
O3 .4050(10) .3039(7) .0729(6)
O4 .4640(10) .3715(8) .0779(7)
N1 .183(2) .4810(10) .2440(10)
N2 .305(3) .695(2) .346(2)
N3 .062(3) .539(2) .408(2)
N5 .483(2) 1.0050(10) .2540(10)
N6 .191(3) .8180(10) .1540(10)
N7 .199(3) 1.006(2) .107(2)
C1 .192(2) .5240(10) .2870(10)
C01 .410(2) .2560(10) .5397(9)
C02 .305(2) .1258(9) .3231(9)
C2 .260(4) .633(2) .337(2)
C3 .132(3) .564(2) .385(2)
C03 .647(2) .2430(10) -.0495(9)
C04 .851(2) .3645(9) .1709(8)
C4 .199(3) .5760(10) .3360(10)
C5 .398(2) .9720(10) .2130(10)
C6 .228(3) .879(2) .1570(10)
C7 .201(4) .958(2) .114(2)
C8 .290(2) .9430(10) .1660(10)
C11 .175(2) .2450(10) .5827(9)
C12 .249(2) .2830(10) .6410(10)
C13 .185(2) .3170(10) .6770(10)
C14 .059(2) .3110(10) .6550(10)
C15 -.015(2) .2750(10) .5990(10)
C16 .048(2) .2390(10) .5600(10)
C21 .279(2) .1331(9) .5685(8)
C22 .189(2) .0710(10) .5450(9)
C23 .203(2) .0190(10) .5740(10)
C24 .307(2) .0330(10) .6240(10)
C25 .397(2) .0940(10) .6490(10)
C26 .384(2) .1470(10) .6210(10)
C31 .496(2) .2970(10) .4379(9)
C32 .477(2) .3160(10) .3840(10)
C33 .588(2) .3400(10) .3640(10)
C34 .702(2) .3450(10) .3980(10)
C35 .725(3) .3260(10) .4480(10)
C36 .616(2) .3040(10) .4710(10)
C41 .302(2) .3490(10) .4821(9)
C42 .180(2) .3480(10) .4710(10)
C43 .139(3) .4070(10) .4870(10)
C44 .238(3) .4660(10) .5110(10)
C45 .363(2) .4710(10) .5280(10)
C46 .400(2) .4080(10) .5120(10)
C51 .024(2) .0813(9) .2654(8)
C52 .037(2) .0380(10) .2160(10)
C53 -.066(2) -.0150(10) .1770(10)
C54 -.186(2) -.0250(10) .1850(10)
C55 -.197(2) .0170(10) .2340(10)
C56 -.096(2) .0730(10) .2760(10)
C61 .171(2) .2200(10) .2813(9)
C62 .228(2) .2150(10) .2330(10)
C63 .244(2) .2700(10) .2070(10)
C64 .205(2) .3220(10) .2280(10)
C65 .146(2) .3280(10) .2760(10)
C66 .126(2) .2720(10) .3026(9)
C71 .222(2) .0140(9) .3724(8)
C72 .282(2) -.0310(10) .3472(9)
C73 .221(2) -.1020(10) .3230(10)
C74 .099(2) -.1230(10) .3300(10)
C75 .037(2) -.0790(10) .3560(10)
C76 .101(2) -.0099(9) .3762(9)
C81 .466(2) .1112(9) .4332(8)
C82 .490(2) .0870(10) .4860(10)
C83 .615(2) .0950(10) .5200(10)
C84 .713(2) .1200(10) .4990(10)
C85 .697(2) .1420(10) .4480(10)
C86 .573(2) .1390(10) .4160(10)
C91 .393(2) .2590(10) -.0886(9)
C92 .285(2) .2550(10) -.0690(10)
C93 .158(2) .2220(10) -.1080(10)
C94 .142(2) .1930(10) -.1720(10)
C95 .244(2) .1940(10) -.1930(10)
C96 .368(2) .2290(10) -.1520(10)
C101 .601(2) .3700(10) -.0724(9)
C102 .588(2) .4320(10) -.0477(9)
C103 .626(2) .4880(10) -.0720(10)
C104 .674(2) .4740(10) -.1210(10)
C105 .690(2) .4150(10) -.1470(10)
C106 .655(2) .3590(10) -.1210(10)
C111 .781(2) .1940(10) .0512(9)
C112 .796(2) .1760(10) .1050(10)
C113 .900(2) .1490(10) .1230(10)
C114 .981(2) .1420(10) .0900(10)
C115 .969(2) .1600(10) .0360(10)
C116 .868(2) .1860(10) .0160(10)
C121 .509(2) .1440(10) -.0003(9)
C122 .402(2) .1440(10) .0190(10)
C123 .298(2) .0820(10) .0040(10)
C124 .315(2) .0270(10) -.0330(10)
C125 .420(2) .0260(10) -.0510(10)
C126 .517(2) .0860(10) -.0380(10)
C131 .928(2) .3823(9) .0591(9)
C132 .924(2) .4120(10) .0100(10)
C133 1.020(2) .4010(10) -.0210(10)
C134 1.103(2) .3700(10) -.0060(10)
C135 1.116(2) .3440(10) .0470(10)
C136 1.019(2) .3490(10) .0760(10)
C141 .824(2) .4804(9) .1254(8)
C142 .947(2) .5230(10) .1523(9)
C143 .967(2) .5930(10) .1760(10)
C144 .864(2) .6170(10) .1690(10)
C145 .744(2) .5760(10) .1440(10)
C146 .721(2) .5060(10) .1216(9)
C151 .667(2) .2690(10) .2100(9)
C152 .551(2) .2170(10) .1870(10)
C153 .547(2) .1620(10) .2160(10)
C154 .647(2) .1650(10) .2600(10)
C155 .759(2) .2130(10) .2850(10)
C156 .768(2) .2700(10) .2560(10)
C161 .662(2) .4070(9) .2276(8)
C162 .544(2) .4160(10) .2210(10)
C163 .519(2) .4670(10) .2610(10)
C164 .616(2) .5110(10) .3100(10)
C165 .738(2) .5030(10) .3200(10)
C166 .758(2) .4500(10) .2762(9)
H011 .478 .235 .541
H012 .436 .296 .574
H021 .379 .162 .327
H022 .297 .088 .290
H031 .732 .264 -.050
H032 .608 .204 -.085
H041 .906 .401 .205
H042 .889 .328 .166
H12 .338 .286 .656
H13 .231 .345 .718
H14 .020 .336 .681
H15 -.104 .273 .586
H16 .001 .211 .520
H22 .117 .062 .510
H23 .142 -.025 .558
H24 .316 -.002 .642
H25 .467 .101 .684
H26 .446 .191 .637
H32 .393 .314 .361
H33 .578 .351 .326
H34 .775 .364 .385
H35 .810 .327 .469
H36 .629 .294 .510
H42 .115 .305 .452
H43 .050 .406 .480
H44 .216 .508 .518
H45 .427 .513 .548
H46 .488 .408 .523
H52 .119 .045 .207
H53 -.053 -.046 .144
H54 -.258 -.060 .157
H55 -.280 .010 .241
H56 -.110 .103 .310
H62 .255 .176 .218
H63 .284 .270 .175
H64 .216 .358 .210
H65 .120 .367 .290
H66 .083 .272 .334
H72 .369 -.014 .346
H73 .261 -.133 .304
H74 .056 -.171 .316
H75 -.047 -.096 .359
H76 .058 .021 .393
H82 .419 .065 .498
H83 .630 .083 .557
H84 .798 .122 .521
H85 .770 .160 .434
H86 .561 .157 .382
H92 .295 .276 -.026
H93 .086 .219 -.091
H94 .058 .174 -.200
H95 .234 .171 -.235
H96 .440 .232 -.169
H102 .552 .439 -.014
H103 .619 .532 -.054
H104 .697 .510 -.139
H105 .724 .410 -.181
H106 .669 .317 -.138
H112 .738 .181 .130
H113 .912 .137 .161
H114 1.049 .124 .104
H115 1.029 .154 .012
H116 .858 .199 -.022
H122 .395 .185 .044
H123 .224 .081 .018
H124 .246 -.014 -.046
H125 .429 -.015 -.074
H126 .589 .087 -.054
H132 .864 .436 -.001
H133 1.021 .419 -.055
H134 1.160 .364 -.031
H135 1.183 .324 .060
H136 1.015 .329 .109
H142 1.019 .505 .155
H143 1.052 .623 .196
H144 .877 .665 .182
H145 .673 .594 .142
H146 .635 .476 .104
H152 .481 .217 .155
H153 .472 .124 .203
H154 .638 .128 .276
H155 .826 .212 .317
H156 .845 .306 .270
H162 .475 .386 .187
H163 .433 .471 .254
H164 .599 .547 .338
H165 .807 .532 .354
H166 .842 .445 .282

loop_
_geom_angle_atom_site_label_1
_geom_angle_atom_site_label_2
_geom_angle_atom_site_label_3
_geom_angle
_geom_angle_publ_flag
P1 Ir1 P2 70.6(2) yes
P1 Ir1 P3 168.2(2) yes
P1 Ir1 P4 100.4(2) yes
P1 Ir1 O1 96.9(3) yes
P1 Ir1 O2 95.2(3) yes
P2 Ir1 P3 102.3(2) yes
P2 Ir1 P4 95.6(2) yes
P2 Ir1 O1 112.9(4) yes
P2 Ir1 O2 150.1(4) yes
P3 Ir1 P4 70.50(10) yes
P3 Ir1 O1 94.5(3) yes
P3 Ir1 O2 95.3(3) yes
P4 Ir1 O1 150.3(4) yes
P4 Ir1 O2 113.0(4) yes
O1 Ir1 O2 41.0(4) yes
P5 Ir2 P6 70.5(2) yes
P5 Ir2 P7 100.6(2) yes
P5 Ir2 P8 168.2(2) yes
P5 Ir2 O3 97.2(3) yes
P5 Ir2 O4 94.9(4) yes
P7 Ir2 O3 149.4(4) yes
P7 Ir2 O4 113.2(4) yes
P8 Ir2 O3 94.4(3) yes
P8 Ir2 O4 95.4(4) yes
O3 Ir2 O4 40.1(4) yes
Ir1 P1 C01 94.1(5) yes
Ir1 P1 C11 121.7(6) yes
Ir1 P1 C21 121.6(5) yes
C01 P1 C11 106.7(8) yes
C01 P1 C21 108.5(7) yes
C11 P1 C21 102.6(7) yes
Ir1 P2 C01 95.2(5) yes
Ir1 P2 C31 128.5(6) yes
Ir1 P2 C41 113.5(6) yes
C01 P2 C31 106.4(7) yes
C01 P2 C41 106.0(8) yes
C31 P2 C41 104.6(8) yes
Ir1 P3 C02 93.2(5) yes
Ir1 P3 C51 119.0(5) yes
Ir1 P3 C61 121.4(6) yes
P6 Ir2 P7 95.6(2) yes
P6 Ir2 P8 102.9(2) yes
P6 Ir2 O3 113.8(4) yes
P6 Ir2 O4 149.9(4) yes
P7 Ir2 P8 69.8(2) yes
Ir1 P4 C81 127.3(5) yes
C02 P4 C71 105.1(7) yes
C02 P4 C81 107.1(7) yes
C71 P4 C81 105.2(7) yes
Ir2 P5 C03 93.9(5) yes
Ir2 P5 C91 121.8(6) yes
Ir2 P5 C101 121.3(6) yes
C03 P5 C91 107.2(8) yes
C03 P5 C101 108.6(8) yes
C91 P5 C101 102.5(8) yes
Ir2 P6 C03 95.1(6) yes
Ir2 P6 C111 127.8(6) yes
Ir2 P6 C121 115.6(6) yes
C03 P6 C111 109.2(8) yes
C03 P6 C121 103.9(8) yes
C02 P3 C51 107.7(7) yes
C02 P3 C61 107.1(7) yes
C51 P3 C61 106.2(7) yes
Ir1 P4 C02 94.2(5) yes
Ir1 P4 C71 115.0(5) yes
C04 P8 C151 107.4(7) yes
C04 P8 C161 106.6(7) yes
C151 P8 C161 104.1(7) yes
Ir1 O1 O2 70.4(7) yes
Ir1 O2 O1 68.6(6) yes
Ir2 O3 O4 67.3(8) yes
Ir2 O4 O3 72.6(8) yes
N1 C1 C4 177(3) yes
P1 C01 P2 93.2(7) yes
P3 C02 P4 94.0(7) yes
N2 C2 C4 167(5) yes
N3 C3 C4 160(4) yes
P5 C03 P6 93.5(8) yes
P7 C04 P8 92.2(7) yes
C1 C4 C2 116(3) yes
C111 P6 C121 102.6(8) yes
Ir2 P7 C04 95.2(5) yes
Ir2 P7 C131 126.2(5) yes
Ir2 P7 C141 115.7(5) yes
C04 P7 C131 107.3(7) yes
C04 P7 C141 105.0(7) yes
C131 P7 C141 104.8(7) yes
Ir2 P8 C04 94.6(5) yes
Ir2 P8 C151 122.5(6) yes
Ir2 P8 C161 119.5(5) yes
C1 C4 C3 122(3) yes
C2 C4 C3 122(3) yes
N5 C5 C8 169(3) yes
N6 C6 C8 168(3) yes
N7 C7 C8 129(4) yes
C5 C8 C6 119(3) yes
C5 C8 C7 142(3) yes
C6 C8 C7 99(3) yes
P1 C11 C12 118.0(10) yes
P1 C11 C16 118.0(10) yes

loop_
_geom_bond_atom_site_label_1
_geom_bond_atom_site_label_2
_geom_bond_distance
_geom_bond_publ_flag
Ir1 P1 2.343(5) yes
Ir1 P2 2.308(4) yes
Ir1 P3 2.347(4) yes
Ir1 P4 2.307(4) yes
Ir1 O1 2.040(10) yes
Ir1 O2 2.060(10) yes
Ir2 P5 2.348(5) yes
Ir2 P6 2.313(5) yes
Ir2 P7 2.308(5) yes
Ir2 P8 2.341(5) yes
Ir2 O3 2.070(10) yes
Ir2 O4 2.000(10) yes
P1 C01 1.850(10) yes
P1 C11 1.83(2) yes
P1 C21 1.80(2) yes
P2 C01 1.85(2) yes
P2 C31 1.84(2) yes
P2 C41 1.81(2) yes
P3 C02 1.830(10) yes
P3 C51 1.810(10) yes
P5 C91 1.73(2) yes
P5 C101 1.81(2) yes
P6 C03 1.85(2) yes
P6 C111 1.81(2) yes
P6 C121 1.81(2) yes
P7 C04 1.860(10) yes
P7 C131 1.82(2) yes
P7 C141 1.820(10) yes
P8 C04 1.840(10) yes
P8 C151 1.85(2) yes
P8 C161 1.78(2) yes
O1 O2 1.430(10) yes
O3 O4 1.39(2) yes
N1 C1 1.14(2) yes
N2 C2 1.23(4) yes
N3 C3 1.13(4) yes
N5 C5 1.14(2) yes
N6 C6 1.25(3) yes
N7 C7 1.07(5) yes
C1 C4 1.36(3) yes
P3 C61 1.82(2) yes
P4 C02 1.84(2) yes
P4 C71 1.800(10) yes
P4 C81 1.760(10) yes
P5 C03 1.85(2) yes
C2 C4 1.23(4) yes
C3 C4 1.52(4) yes
C5 C8 1.34(3) yes
C6 C8 1.30(3) yes
C7 C8 1.53(4) yes
